data_4070232
loop_
_publ_author_name
'Xu, Hui-Jun'
'Lu, Xiang-Yong'
'Cheng, Yong'
'Sun, Jia-Feng'
'Chen, Xue-Tai'
'Xue, Zi-Ling'

_publ_section_title
;
 Preparation, Characterization, and Catalytic Properties of Ruthenium(II)
 Nitrosyl Complexes with \a-Diimine Ligands
;
_journal_issue 23
_journal_name_full Organometallics
_journal_page_first 6687
_journal_paper_doi 10.1021/om9006714
_journal_volume 28
_journal_year 2009
_chemical_formula_moiety 'C20 H24 Cl3 N3 O Ru, 2(C3 H7 N O)'
_chemical_formula_sum 'C26 H38 Cl3 N5 O3 Ru'
_chemical_formula_weight 676.03
_chemical_name_systematic ?
_space_group_IT_number 14
_symmetry_cell_setting monoclinic
_symmetry_space_group_name_Hall '-P 2yn'
_symmetry_space_group_name_H-M 'P 1 21/n 1'
_atom_sites_solution_hydrogens geom
_atom_sites_solution_primary direct
_atom_sites_solution_secondary difmap
_audit_creation_method SHELXL-97
_audit_update_record
;
2007-06-21 # Formateed by publCIF
;
_cell_angle_alpha 90.00
_cell_angle_beta 91.861(9)
_cell_angle_gamma 90.00
_cell_formula_units_Z 4
_cell_length_a 12.410(7)
_cell_length_b 17.553(10)
_cell_length_c 14.192(8)
_cell_measurement_reflns_used 2097
_cell_measurement_temperature 291(2)
_cell_measurement_theta_max 22.51
_cell_measurement_theta_min 2.32
_cell_volume 3090(3)
_computing_cell_refinement SMART
_computing_data_collection 'SMART (Bruker, 2000)'
_computing_data_reduction 'SAINT (Bruker, 2000)'
_computing_molecular_graphics SHELXTL
_computing_publication_material SHELXTL
_computing_structure_refinement SHELXTL
_computing_structure_solution 'SHELXTL (Bruker, 2000)'
_diffrn_ambient_temperature 291(2)
_diffrn_measured_fraction_theta_full 0.997
_diffrn_measured_fraction_theta_max 0.997
_diffrn_measurement_device_type 'Bruker Smart Apex CCD'
_diffrn_measurement_method 'phi and omega scans'
_diffrn_radiation_monochromator graphite
_diffrn_radiation_source 'sealed tube'
_diffrn_radiation_type MoK\a
_diffrn_radiation_wavelength 0.71073
_diffrn_reflns_av_R_equivalents 0.0474
_diffrn_reflns_av_sigmaI/netI 0.0527
_diffrn_reflns_limit_h_max 15
_diffrn_reflns_limit_h_min -8
_diffrn_reflns_limit_k_max 18
_diffrn_reflns_limit_k_min -21
_diffrn_reflns_limit_l_max 17
_diffrn_reflns_limit_l_min -17
_diffrn_reflns_number 16624
_diffrn_reflns_theta_full 26.00
_diffrn_reflns_theta_max 26.00
_diffrn_reflns_theta_min 1.85
_exptl_absorpt_coefficient_mu 0.802
_exptl_absorpt_correction_T_max 0.8434
_exptl_absorpt_correction_T_min 0.7950
_exptl_absorpt_correction_type multi-scan
_exptl_absorpt_process_details 'SADABS; Bruker, 2000'
_exptl_crystal_density_diffrn 1.453
_exptl_crystal_density_method 'not measured'
_exptl_crystal_F_000 1392
_exptl_crystal_size_max 0.30
_exptl_crystal_size_mid 0.26
_exptl_crystal_size_min 0.22
_refine_diff_density_max 0.698
_refine_diff_density_min -0.741
_refine_diff_density_rms 0.073
_refine_ls_extinction_method none
_refine_ls_goodness_of_fit_ref 1.059
_refine_ls_hydrogen_treatment constr
_refine_ls_matrix_type full
_refine_ls_number_parameters 353
_refine_ls_number_reflns 6061
_refine_ls_number_restraints 0
_refine_ls_restrained_S_all 1.059
_refine_ls_R_factor_all 0.0730
_refine_ls_R_factor_gt 0.0479
_refine_ls_shift/su_max 0.000
_refine_ls_shift/su_mean 0.000
_refine_ls_structure_factor_coef Fsqd
_refine_ls_weighting_details 'calc w=1/[\s^2^(Fo^2^)+(0.05P)^2^+0.44P] where P=(Fo^2^+2Fc^2^)/3'
_refine_ls_weighting_scheme calc
_refine_ls_wR_factor_gt 0.1041
_refine_ls_wR_factor_ref 0.1098
_reflns_number_gt 4272
_reflns_number_total 6061
_reflns_threshold_expression >2sigma(I)
_cod_data_source_file om9006714_si_002.cif
_cod_data_source_block 1.2DMF
_cod_depositor_comments
;
The following automatic conversions were performed:

'_symmetry_cell_setting' value 'Monoclinic' changed to 'monoclinic'
according to /home/saulius/struct/CIF-dictionaries/cif_core.dic
dictionary named 'cif_core.dic' version 2.4.2 from 2011-04-26.

Automatic conversion script
Id: cif_fix_values 1715 2011-07-08 13:25:40Z adriana 
;
_cod_original_sg_symbol_H-M 'P2(1)/n  '
_cod_database_code 4070232

loop_
_symmetry_equiv_pos_as_xyz
'x, y, z'
'-x+1/2, y+1/2, -z+1/2'
'-x, -y, -z'
'x-1/2, -y-1/2, z-1/2'

loop_
_atom_site_label
_atom_site_type_symbol
_atom_site_fract_x
_atom_site_fract_y
_atom_site_fract_z
_atom_site_U_iso_or_equiv
_atom_site_adp_type
_atom_site_occupancy
_atom_site_symmetry_multiplicity
_atom_site_calc_flag
_atom_site_refinement_flags
C1 C 0.4003(4) 0.3484(3) 0.5956(3) 0.0510(10) Uani 1 1 d .
C2 C 0.3170(3) 0.3340(2) 0.5207(3) 0.0424(9) Uani 1 1 d .
C3 C 0.3386(3) 0.3392(2) 0.4256(3) 0.0451(9) Uani 1 1 d .
H3 H 0.2852 0.3308 0.3793 0.054 Uiso 1 1 calc R
C4 C 0.4441(3) 0.3577(2) 0.4021(3) 0.0543(11) Uani 1 1 d .
H4 H 0.4624 0.3605 0.3392 0.065 Uiso 1 1 calc R
C5 C 0.5224(3) 0.3719(2) 0.4736(3) 0.0456(10) Uani 1 1 d .
H5 H 0.5923 0.3838 0.4573 0.055 Uiso 1 1 calc R
C6 C 0.4979(3) 0.3687(2) 0.5669(3) 0.0446(9) Uani 1 1 d .
C7 C 0.1970(3) 0.3132(2) 0.5458(3) 0.0454(10) Uani 1 1 d .
H7A H 0.1541 0.3076 0.4887 0.068 Uiso 1 1 calc R
H7B H 0.1676 0.3532 0.5833 0.068 Uiso 1 1 calc R
H7C H 0.1966 0.2664 0.5806 0.068 Uiso 1 1 calc R
C8 C 0.5865(3) 0.3902(2) 0.6407(3) 0.0418(9) Uani 1 1 d .
H8A H 0.6558 0.3773 0.6171 0.063 Uiso 1 1 calc R
H8B H 0.5753 0.3628 0.6980 0.063 Uiso 1 1 calc R
H8C H 0.5836 0.4440 0.6529 0.063 Uiso 1 1 calc R
C9 C 0.2973(3) 0.32760(19) 0.9684(3) 0.0325(7) Uani 1 1 d .
C10 C 0.3803(3) 0.3247(2) 1.0372(3) 0.0416(9) Uani 1 1 d .
C11 C 0.3604(4) 0.3051(2) 1.1270(3) 0.0481(10) Uani 1 1 d .
H11 H 0.4170 0.3014 1.1713 0.058 Uiso 1 1 calc R
C12 C 0.2526(3) 0.2902(3) 1.1539(3) 0.0522(10) Uani 1 1 d .
H12 H 0.2383 0.2747 1.2149 0.063 Uiso 1 1 calc R
C13 C 0.1682(4) 0.2996(2) 1.0858(3) 0.0511(10) Uani 1 1 d .
H13 H 0.0970 0.2932 1.1029 0.061 Uiso 1 1 calc R
C14 C 0.1904(3) 0.3180(2) 0.9945(3) 0.0421(9) Uani 1 1 d .
C15 C 0.0934(3) 0.3272(2) 0.9248(3) 0.0436(9) Uani 1 1 d .
H15A H 0.0528 0.2806 0.9223 0.065 Uiso 1 1 calc R
H15B H 0.1188 0.3387 0.8633 0.065 Uiso 1 1 calc R
H15C H 0.0483 0.3679 0.9455 0.065 Uiso 1 1 calc R
C16 C 0.4972(3) 0.3453(2) 1.0110(3) 0.0463(9) Uani 1 1 d .
H16A H 0.5426 0.3463 1.0671 0.069 Uiso 1 1 calc R
H16B H 0.4977 0.3945 0.9815 0.069 Uiso 1 1 calc R
H16C H 0.5237 0.3078 0.9683 0.069 Uiso 1 1 calc R
C17 C 0.3533(3) 0.4116(2) 0.7337(3) 0.0409(9) Uani 1 1 d .
C18 C 0.3275(3) 0.4064(2) 0.8364(3) 0.0418(9) Uani 1 1 d .
C19 C 0.3633(3) 0.4898(2) 0.6902(3) 0.0396(9) Uani 1 1 d .
H19A H 0.3634 0.4852 0.6228 0.059 Uiso 1 1 calc R
H19B H 0.4294 0.5131 0.7123 0.059 Uiso 1 1 calc R
H19C H 0.3035 0.5208 0.7078 0.059 Uiso 1 1 calc R
C20 C 0.3174(3) 0.4791(2) 0.8912(3) 0.0395(8) Uani 1 1 d .
H20A H 0.2985 0.4675 0.9546 0.059 Uiso 1 1 calc R
H20B H 0.2624 0.5104 0.8620 0.059 Uiso 1 1 calc R
H20C H 0.3850 0.5058 0.8919 0.059 Uiso 1 1 calc R
C21 C 0.3720(3) 0.0158(2) 0.4018(3) 0.0498(10) Uani 1 1 d .
H21A H 0.3671 -0.0388 0.4013 0.075 Uiso 1 1 calc R
H21B H 0.3949 0.0328 0.4636 0.075 Uiso 1 1 calc R
H21C H 0.4234 0.0320 0.3568 0.075 Uiso 1 1 calc R
C22 C 0.2555(3) 0.1300(2) 0.3955(3) 0.0445(9) Uani 1 1 d .
H22A H 0.1842 0.1449 0.3749 0.067 Uiso 1 1 calc R
H22B H 0.3076 0.1583 0.3611 0.067 Uiso 1 1 calc R
H22C H 0.2654 0.1401 0.4616 0.067 Uiso 1 1 calc R
C23 C 0.1853(3) -0.0012(2) 0.3510(3) 0.0475(10) Uani 1 1 d .
H23 H 0.2008 -0.0518 0.3379 0.057 Uiso 1 1 calc R
C24 C 0.9004(3) 0.5306(2) 0.6121(3) 0.0454(9) Uani 1 1 d .
H24A H 0.9396 0.5774 0.6192 0.068 Uiso 1 1 calc R
H24B H 0.8345 0.5339 0.6455 0.068 Uiso 1 1 calc R
H24C H 0.8840 0.5215 0.5465 0.068 Uiso 1 1 calc R
C25 C 0.9246(3) 0.3880(2) 0.6352(3) 0.0419(9) Uani 1 1 d .
H25A H 0.9743 0.3514 0.6619 0.063 Uiso 1 1 calc R
H25B H 0.9154 0.3791 0.5687 0.063 Uiso 1 1 calc R
H25C H 0.8563 0.3830 0.6646 0.063 Uiso 1 1 calc R
C26 C 1.0611(3) 0.4790(3) 0.6979(3) 0.0519(10) Uani 1 1 d .
H26 H 1.1172 0.4991 0.6638 0.062 Uiso 1 1 calc R
Cl1 Cl 0.52158(7) 0.24621(5) 0.80461(7) 0.0403(2) Uani 1 1 d .
Cl2 Cl 0.31731(7) 0.15267(5) 0.88441(6) 0.0359(2) Uani 1 1 d .
Cl3 Cl 0.36612(8) 0.15929(6) 0.65242(7) 0.0485(2) Uani 1 1 d .
N1 N 0.3649(2) 0.34853(18) 0.6898(2) 0.0399(7) Uani 1 1 d .
N2 N 0.3200(3) 0.33804(19) 0.8706(2) 0.0472(8) Uani 1 1 d .
N3 N 0.1973(3) 0.24203(17) 0.7467(2) 0.0393(7) Uani 1 1 d .
N4 N 0.2701(2) 0.04737(16) 0.3780(2) 0.0366(7) Uani 1 1 d .
N5 N 0.9675(3) 0.4661(2) 0.6515(3) 0.0562(9) Uani 1 1 d .
O1 O 0.1122(3) 0.22849(16) 0.73054(19) 0.0496(7) Uani 1 1 d .
O2 O 0.0933(2) 0.01987(15) 0.34418(19) 0.0464(7) Uani 1 1 d .
O3 O 1.0785(2) 0.46669(15) 0.7808(2) 0.0498(7) Uani 1 1 d .
Ru1 Ru 0.33774(2) 0.250909(16) 0.77237(2) 0.03512(10) Uani 1 1 d .

loop_
_atom_site_aniso_label
_atom_site_aniso_U_11
_atom_site_aniso_U_22
_atom_site_aniso_U_33
_atom_site_aniso_U_23
_atom_site_aniso_U_13
_atom_site_aniso_U_12
C1 0.047(2) 0.058(3) 0.048(2) -0.001(2) -0.0005(19) -0.001(2)
C2 0.045(2) 0.037(2) 0.044(2) -0.0068(16) -0.0071(17) 0.0100(17)
C3 0.046(2) 0.048(2) 0.041(2) -0.0038(18) 0.0033(17) 0.0035(18)
C4 0.047(2) 0.059(3) 0.057(3) -0.003(2) 0.015(2) 0.011(2)
C5 0.049(2) 0.040(2) 0.049(2) 0.0091(17) 0.0214(19) 0.0076(17)
C6 0.050(2) 0.042(2) 0.043(2) 0.0004(17) 0.0101(18) 0.0046(18)
C7 0.042(2) 0.032(2) 0.061(3) -0.0031(17) -0.0197(19) -0.0076(16)
C8 0.040(2) 0.037(2) 0.049(2) 0.0103(16) 0.0058(17) -0.0068(16)
C9 0.0289(17) 0.0268(17) 0.042(2) 0.0047(14) 0.0019(15) -0.0013(13)
C10 0.038(2) 0.037(2) 0.050(2) -0.0004(17) -0.0032(18) 0.0089(16)
C11 0.056(3) 0.051(2) 0.037(2) -0.0032(18) 0.0023(19) 0.014(2)
C12 0.050(3) 0.060(3) 0.046(2) -0.001(2) -0.001(2) 0.002(2)
C13 0.056(3) 0.050(2) 0.048(2) 0.0024(19) 0.002(2) -0.008(2)
C14 0.036(2) 0.037(2) 0.053(2) 0.0063(17) -0.0008(18) 0.0043(16)
C15 0.0325(19) 0.043(2) 0.055(2) 0.0123(18) -0.0054(18) 0.0042(16)
C16 0.042(2) 0.044(2) 0.052(2) -0.0082(18) -0.0088(18) 0.0077(17)
C17 0.0359(19) 0.037(2) 0.050(2) 0.0032(17) -0.0001(17) 0.0044(15)
C18 0.042(2) 0.034(2) 0.049(2) -0.0075(17) -0.0096(17) 0.0014(16)
C19 0.050(2) 0.037(2) 0.0318(19) 0.0160(15) 0.0020(17) 0.0006(17)
C20 0.047(2) 0.0338(19) 0.0375(19) -0.0069(16) -0.0061(16) 0.0030(17)
C21 0.053(2) 0.049(2) 0.047(2) 0.0130(19) -0.0040(19) 0.016(2)
C22 0.043(2) 0.040(2) 0.051(2) -0.0022(17) -0.0016(18) 0.0193(17)
C23 0.043(2) 0.045(2) 0.054(3) 0.0150(18) -0.0190(19) -0.0136(18)
C24 0.051(2) 0.044(2) 0.041(2) 0.0215(18) -0.0056(18) 0.0068(18)
C25 0.049(2) 0.041(2) 0.035(2) -0.0062(16) -0.0170(16) -0.0125(17)
C26 0.049(2) 0.058(3) 0.049(3) 0.007(2) 0.003(2) -0.006(2)
Cl1 0.0314(4) 0.0433(5) 0.0460(5) 0.0038(4) -0.0018(4) -0.0036(4)
Cl2 0.0326(4) 0.0422(5) 0.0327(4) -0.0023(4) -0.0013(3) -0.0018(4)
Cl3 0.0488(6) 0.0418(5) 0.0549(6) -0.0133(4) 0.0011(5) -0.0009(4)
N1 0.0342(16) 0.0444(18) 0.0409(17) 0.0013(14) -0.0018(13) -0.0070(14)
N2 0.053(2) 0.046(2) 0.0430(19) -0.0078(15) 0.0046(16) 0.0009(16)
N3 0.0380(17) 0.0398(18) 0.0401(18) -0.0050(13) 0.0034(14) -0.0003(14)
N4 0.0302(15) 0.0367(16) 0.0435(17) 0.0136(13) 0.0099(13) 0.0128(12)
N5 0.061(2) 0.061(2) 0.046(2) 0.0131(17) -0.0081(17) -0.0022(18)
O1 0.0581(19) 0.0438(16) 0.0469(17) -0.0108(12) 0.0013(14) -0.0251(14)
O2 0.0434(17) 0.0472(16) 0.0478(16) 0.0119(13) -0.0107(12) -0.0165(13)
O3 0.0545(17) 0.0484(16) 0.0450(16) -0.0121(13) -0.0203(13) 0.0015(13)
Ru1 0.03099(16) 0.03593(17) 0.03830(18) -0.00088(13) -0.00097(12) -0.00235(12)

loop_
_atom_type_symbol
_atom_type_description
_atom_type_scat_dispersion_real
_atom_type_scat_dispersion_imag
_atom_type_scat_source
C C 0.0033 0.0016 'International Tables Vol C Tables 4.2.6.8 and 6.1.1.4'
H H 0.0000 0.0000 'International Tables Vol C Tables 4.2.6.8 and 6.1.1.4'
N N 0.0061 0.0033 'International Tables Vol C Tables 4.2.6.8 and 6.1.1.4'
O O 0.0106 0.0060 'International Tables Vol C Tables 4.2.6.8 and 6.1.1.4'
Cl Cl 0.1484 0.1585 'International Tables Vol C Tables 4.2.6.8 and 6.1.1.4'
Ru Ru -1.2594 0.8363 'International Tables Vol C Tables 4.2.6.8 and 6.1.1.4'

loop_
_geom_angle_atom_site_label_1
_geom_angle_atom_site_label_2
_geom_angle_atom_site_label_3
_geom_angle
C6 C1 N1 126.6(4)
C6 C1 C2 116.4(4)
N1 C1 C2 116.5(4)
C3 C2 C1 122.3(4)
C3 C2 C7 116.5(3)
C1 C2 C7 121.2(3)
C2 C3 C4 117.3(4)
C2 C3 H3 121.4
C4 C3 H3 121.4
C3 C4 C5 120.0(4)
C3 C4 H4 120.0
C5 C4 H4 120.0
C6 C5 C4 121.5(4)
C6 C5 H5 119.3
C4 C5 H5 119.3
C1 C6 C5 122.4(4)
C1 C6 C8 119.4(4)
C5 C6 C8 118.1(4)
C2 C7 H7A 109.5
C2 C7 H7B 109.5
H7A C7 H7B 109.5
C2 C7 H7C 109.5
H7A C7 H7C 109.5
H7B C7 H7C 109.5
C6 C8 H8A 109.5
C6 C8 H8B 109.5
H8A C8 H8B 109.5
C6 C8 H8C 109.5
H8A C8 H8C 109.5
H8B C8 H8C 109.5
C10 C9 C14 119.6(4)
C10 C9 N2 121.1(3)
C14 C9 N2 119.3(3)
C11 C10 C9 121.1(4)
C11 C10 C16 119.1(4)
C9 C10 C16 119.8(3)
C10 C11 C12 120.1(4)
C10 C11 H11 120.0
C12 C11 H11 120.0
C13 C12 C11 118.4(4)
C13 C12 H12 120.8
C11 C12 H12 120.8
C14 C13 C12 120.4(4)
C14 C13 H13 119.8
C12 C13 H13 119.8
C13 C14 C9 120.0(4)
C13 C14 C15 117.0(4)
C9 C14 C15 123.0(4)
C14 C15 H15A 109.5
C14 C15 H15B 109.5
H15A C15 H15B 109.5
C14 C15 H15C 109.5
H15A C15 H15C 109.5
H15B C15 H15C 109.5
C10 C16 H16A 109.5
C10 C16 H16B 109.5
H16A C16 H16B 109.5
C10 C16 H16C 109.5
H16A C16 H16C 109.5
H16B C16 H16C 109.5
N1 C17 C18 116.7(3)
N1 C17 C19 125.0(4)
C18 C17 C19 118.3(3)
N2 C18 C20 125.6(4)
N2 C18 C17 116.1(3)
C20 C18 C17 118.2(3)
C17 C19 H19A 109.5
C17 C19 H19B 109.5
H19A C19 H19B 109.5
C17 C19 H19C 109.5
H19A C19 H19C 109.5
H19B C19 H19C 109.5
C18 C20 H20A 109.5
C18 C20 H20B 109.5
H20A C20 H20B 109.5
C18 C20 H20C 109.5
H20A C20 H20C 109.5
H20B C20 H20C 109.5
N4 C21 H21A 109.5
N4 C21 H21B 109.5
H21A C21 H21B 109.5
N4 C21 H21C 109.5
H21A C21 H21C 109.5
H21B C21 H21C 109.5
N4 C22 H22A 109.5
N4 C22 H22B 109.5
H22A C22 H22B 109.5
N4 C22 H22C 109.5
H22A C22 H22C 109.5
H22B C22 H22C 109.5
O2 C23 N4 122.7(4)
O2 C23 H23 118.7
N4 C23 H23 118.7
N5 C24 H24A 109.5
N5 C24 H24B 109.5
H24A C24 H24B 109.5
N5 C24 H24C 109.5
H24A C24 H24C 109.5
H24B C24 H24C 109.5
N5 C25 H25A 109.5
N5 C25 H25B 109.5
H25A C25 H25B 109.5
N5 C25 H25C 109.5
H25A C25 H25C 109.5
H25B C25 H25C 109.5
O3 C26 N5 125.1(4)
O3 C26 H26 117.5
N5 C26 H26 117.5
C17 N1 C1 120.2(3)
C17 N1 Ru1 114.2(3)
C1 N1 Ru1 125.5(3)
C18 N2 C9 119.9(3)
C18 N2 Ru1 114.6(3)
C9 N2 Ru1 125.5(2)
O1 N3 Ru1 172.5(3)
C23 N4 C21 119.2(3)
C23 N4 C22 123.2(3)
C21 N4 C22 117.1(3)
C26 N5 C25 122.3(4)
C26 N5 C24 121.3(4)
C25 N5 C24 116.4(3)
N3 Ru1 N2 94.46(14)
N3 Ru1 N1 97.51(13)
N2 Ru1 N1 78.36(14)
N3 Ru1 Cl1 172.90(10)
N2 Ru1 Cl1 91.06(10)
N1 Ru1 Cl1 87.97(9)
N3 Ru1 Cl2 87.02(11)
N2 Ru1 Cl2 93.97(11)
N1 Ru1 Cl2 171.33(9)
Cl1 Ru1 Cl2 88.14(3)
N3 Ru1 Cl3 87.75(10)
N2 Ru1 Cl3 175.06(10)
N1 Ru1 Cl3 96.98(10)
Cl1 Ru1 Cl3 87.10(4)
Cl2 Ru1 Cl3 90.56(6)

loop_
_geom_bond_atom_site_label_1
_geom_bond_atom_site_label_2
_geom_bond_distance
C1 C6 1.339(6)
C1 N1 1.420(5)
C1 C2 1.479(6)
C2 C3 1.389(6)
C2 C7 1.585(5)
C3 C4 1.399(6)
C3 H3 0.9300
C4 C5 1.404(6)
C4 H4 0.9300
C5 C6 1.369(5)
C5 H5 0.9300
C6 C8 1.540(6)
C7 H7A 0.9600
C7 H7B 0.9600
C7 H7C 0.9600
C8 H8A 0.9600
C8 H8B 0.9600
C8 H8C 0.9600
C9 C10 1.397(5)
C9 C14 1.399(5)
C9 N2 1.436(5)
C10 C11 1.350(5)
C10 C16 1.553(5)
C11 C12 1.427(6)
C11 H11 0.9300
C12 C13 1.412(6)
C12 H12 0.9300
C13 C14 1.372(6)
C13 H13 0.9300
C14 C15 1.542(5)
C15 H15A 0.9600
C15 H15B 0.9600
C15 H15C 0.9600
C16 H16A 0.9600
C16 H16B 0.9600
C16 H16C 0.9600
C17 N1 1.282(5)
C17 C18 1.505(6)
C17 C19 1.511(5)
C18 N2 1.299(5)
C18 C20 1.502(5)
C19 H19A 0.9600
C19 H19B 0.9600
C19 H19C 0.9600
C20 H20A 0.9600
C20 H20B 0.9600
C20 H20C 0.9600
C21 N4 1.412(5)
C21 H21A 0.9600
C21 H21B 0.9600
C21 H21C 0.9600
C22 N4 1.483(5)
C22 H22A 0.9600
C22 H22B 0.9600
C22 H22C 0.9600
C23 O2 1.200(5)
C23 N4 1.397(5)
C23 H23 0.9300
C24 N5 1.501(5)
C24 H24A 0.9600
C24 H24B 0.9600
C24 H24C 0.9600
C25 N5 1.487(5)
C25 H25A 0.9600
C25 H25B 0.9600
C25 H25C 0.9600
C26 O3 1.209(5)
C26 N5 1.335(6)
C26 H26 0.9300
Cl1 Ru1 2.3136(16)
Cl2 Ru1 2.3650(13)
Cl3 Ru1 2.3764(13)
N1 Ru1 2.110(3)
N2 Ru1 2.086(3)
N3 O1 1.100(4)
N3 Ru1 1.775(4)
